data_7125641
loop_
_publ_author_name
'Zhang, Shan'
'Lu, Ying'
'Sun, Xiu-Wei'
'Li, Zhuo'
'Dang, Tian-Yi'
'Zhang, Zhong'
'Tian, Hong-Rui'
'Liu, Shu-Xia'

_publ_section_title
;
 Purely inorganic frameworks based on polyoxometalate clusters with
 abundant phosphate groups: single-crystal to single-crystal structural
 transformation and remarkable proton conduction.
;
_journal_issue 3
_journal_name_full 'Chemical communications (Cambridge, England)'
_journal_page_first 391
_journal_page_last 394
_journal_paper_doi 10.1039/c9cc08696j
_journal_volume 56
_journal_year 2020
_chemical_formula_moiety '0.5(Fe80 Mo192 Na64 O1156 P136), 54(O)'
_chemical_formula_sum 'Fe40 Mo96 Na32 O632 P68'
_chemical_formula_weight 24397.88
_space_group_crystal_system tetragonal
_space_group_IT_number 142
_space_group_name_Hall '-I 4bd 2c'
_space_group_name_H-M_alt 'I 41/a c d :2'
_atom_sites_solution_primary iterative
_audit_creation_date 2019-03-27
_audit_creation_method
;
Olex2 1.2-beta
(compiled 2018.05.29 svn.r3508 for OlexSys, GUI svn.r5506)
;
_audit_update_record
;
2019-09-25 deposited with the CCDC.	2019-11-27 downloaded from the CCDC.
;
_cell_angle_alpha 90
_cell_angle_beta 90
_cell_angle_gamma 90
_cell_formula_units_Z 2
_cell_length_a 27.3329(12)
_cell_length_b 27.3329(12)
_cell_length_c 37.8621(14)
_cell_measurement_reflns_used 9885
_cell_measurement_temperature 100
_cell_measurement_theta_max 26.01
_cell_measurement_theta_min 2.59
_cell_volume 28286(2)
_computing_cell_refinement 'SAINT V8.38A (?, 2016)'
_computing_data_reduction 'SAINT V8.38A (?, 2016)'
_computing_molecular_graphics 'Olex2 (Dolomanov et al., 2009)'
_computing_publication_material 'Olex2 (Dolomanov et al., 2009)'
_computing_structure_refinement 'ShelXL (Sheldrick, 2015)'
_computing_structure_solution 'olex2.solve (Bourhis et al., 2015)'
_diffrn_ambient_temperature 100.0
_diffrn_measured_fraction_theta_full 0.995
_diffrn_measured_fraction_theta_max 0.992
_diffrn_measurement_device_type 'Bruker APEX-II CCD'
_diffrn_measurement_method '\f and \w scans'
_diffrn_radiation_monochromator graphite
_diffrn_radiation_type MoK\a
_diffrn_radiation_wavelength 0.71073
_diffrn_reflns_av_R_equivalents 0.0398
_diffrn_reflns_av_unetI/netI 0.0207
_diffrn_reflns_Laue_measured_fraction_full 0.995
_diffrn_reflns_Laue_measured_fraction_max 0.992
_diffrn_reflns_limit_h_max 33
_diffrn_reflns_limit_h_min -33
_diffrn_reflns_limit_k_max 33
_diffrn_reflns_limit_k_min -24
_diffrn_reflns_limit_l_max 45
_diffrn_reflns_limit_l_min -44
_diffrn_reflns_number 73586
_diffrn_reflns_point_group_measured_fraction_full 0.995
_diffrn_reflns_point_group_measured_fraction_max 0.992
_diffrn_reflns_theta_full 25.242
_diffrn_reflns_theta_max 26.065
_diffrn_reflns_theta_min 2.590
_diffrn_standards_number 0
_exptl_absorpt_coefficient_mu 3.392
_exptl_absorpt_correction_type none
_exptl_crystal_colour colourless
_exptl_crystal_colour_primary colourless
_exptl_crystal_density_diffrn 2.865
_exptl_crystal_description block
_exptl_crystal_F_000 23000
_refine_diff_density_max 1.360
_refine_diff_density_min -1.044
_refine_diff_density_rms 0.170
_refine_ls_extinction_method none
_refine_ls_goodness_of_fit_ref 1.051
_refine_ls_hydrogen_treatment undef
_refine_ls_matrix_type full
_refine_ls_number_parameters 546
_refine_ls_number_reflns 6960
_refine_ls_number_restraints 72
_refine_ls_restrained_S_all 1.058
_refine_ls_R_factor_all 0.0420
_refine_ls_R_factor_gt 0.0317
_refine_ls_shift/su_max 0.002
_refine_ls_shift/su_mean 0.000
_refine_ls_structure_factor_coef Fsqd
_refine_ls_weighting_details 'w=1/[\s^2^(Fo^2^)+(0.0490P)^2^+461.1291P] where P=(Fo^2^+2Fc^2^)/3'
_refine_ls_weighting_scheme calc
_refine_ls_wR_factor_gt 0.0897
_refine_ls_wR_factor_ref 0.0962
_reflns_Friedel_coverage 0.000
_reflns_number_gt 5905
_reflns_number_total 6960
_reflns_threshold_expression 'I > 2\s(I)'
_cod_data_source_file c9cc08696j2.cif
_cod_data_source_block 2
_cod_depositor_comments 'Adding full bibliography for 7125640--7125641.cif.'
_cod_original_cell_volume 28286(3)
_cod_original_sg_symbol_H-M 'I 41/a c d'
_cod_database_code 7125641
_shelx_shelxl_version_number 2017/1
_shelx_space_group_comment
;
The symmetry employed for this shelxl refinement is uniquely defined
by the following loop, which should always be used as a source of
symmetry information in preference to the above space-group names.
They are only intended as comments.
;
_olex2_refinement_description
;
1. Uiso/Uaniso restraints and constraints
Uanis(O10W) \\sim Ueq, Uanis(O12W) \\sim Ueq, Uanis(O9W) \\sim Ueq, Uanis(O8W)
\\sim Ueq, Uanis(O5W) \\sim Ueq, Uanis(O11W) \\sim Ueq: with sigma of 0.01 and
sigma for terminal atoms of 0.02
Uanis(O4W) \\sim Ueq: with sigma of 0.01 and sigma for terminal atoms of 0.02
Uanis(O7W) \\sim Ueq: with sigma of 0.01 and sigma for terminal atoms of 0.02
Uanis(O3WA) \\sim Ueq, Uanis(O3W) \\sim Ueq: with sigma of 0.01 and sigma for
terminal atoms of 0.02
Uanis(O6W) \\sim Ueq, Uanis(O13W) \\sim Ueq: with sigma of 0.01 and sigma for
terminal atoms of 0.02
2. Others
 Fixed Sof: O3W(0.5) O8W(0.5) O9W(0.5) O11W(0.5) O12W(0.25) O5W(0.5) O10W(0.5)
 O4W(0.125) O3WA(0.5) O7W(0.125) O13W(0.25) O6W(0.25)
;
_olex2_submission_special_instructions 'No special instructions were received'

loop_
_space_group_symop_operation_xyz
'x, y, z'
'-x+1/2, -y, z+1/2'
'-y+1/4, x+3/4, z+1/4'
'y+1/4, -x+1/4, z+3/4'
'-x+1/2, y, -z'
'x, -y, -z+1/2'
'y+1/4, x+3/4, -z+3/4'
'-y+1/4, -x+1/4, -z+1/4'
'x+1/2, y+1/2, z+1/2'
'-x+1, -y+1/2, z+1'
'-y+3/4, x+5/4, z+3/4'
'y+3/4, -x+3/4, z+5/4'
'-x+1, y+1/2, -z+1/2'
'x+1/2, -y+1/2, -z+1'
'y+3/4, x+5/4, -z+5/4'
'-y+3/4, -x+3/4, -z+3/4'
'-x, -y, -z'
'x-1/2, y, -z-1/2'
'y-1/4, -x-3/4, -z-1/4'
'-y-1/4, x-1/4, -z-3/4'
'x-1/2, -y, z'
'-x, y, z-1/2'
'-y-1/4, -x-3/4, z-3/4'
'y-1/4, x-1/4, z-1/4'
'-x+1/2, -y+1/2, -z+1/2'
'x, y+1/2, -z'
'y+1/4, -x-1/4, -z+1/4'
'-y+1/4, x+1/4, -z-1/4'
'x, -y+1/2, z+1/2'
'-x+1/2, y+1/2, z'
'-y+1/4, -x-1/4, z-1/4'
'y+1/4, x+1/4, z+1/4'

loop_
_atom_site_label
_atom_site_type_symbol
_atom_site_fract_x
_atom_site_fract_y
_atom_site_fract_z
_atom_site_U_iso_or_equiv
_atom_site_adp_type
_atom_site_occupancy
_atom_site_site_symmetry_order
_atom_site_calc_flag
_atom_site_refinement_flags_posn
_atom_site_refinement_flags_adp
_atom_site_refinement_flags_occupancy
_atom_site_disorder_assembly
_atom_site_disorder_group
Mo3 Mo 0.31973(2) 0.59680(2) 0.46697(2) 0.01249(11) Uani 1 1 d . . . . .
Mo2 Mo 0.37190(2) 0.66230(2) 0.53649(2) 0.01373(12) Uani 1 1 d . . . . .
Mo4 Mo 0.28258(2) 0.64406(2) 0.41377(2) 0.01295(11) Uani 1 1 d . . . . .
Mo1 Mo 0.37207(2) 0.75653(2) 0.53669(2) 0.01408(12) Uani 1 1 d . . . . .
Mo6 Mo 0.31912(2) 0.82029(2) 0.47172(2) 0.01690(12) Uani 1 1 d . . . . .
Mo5 Mo 0.27217(2) 0.76658(2) 0.41296(2) 0.01632(12) Uani 1 1 d . . . . .
Fe1 Fe 0.51858(3) 0.83886(3) 0.43235(2) 0.01038(16) Uani 1 1 d . . . . .
Fe2 Fe 0.250000 0.70959(4) 0.500000 0.0140(2) Uani 1 2 d S T P . .
Fe3 Fe 0.28912(3) 0.70672(3) 0.25530(2) 0.01882(19) Uani 1 1 d . . . . .
P3 P 0.37556(5) 0.70732(5) 0.45342(4) 0.0104(3) Uani 1 1 d . . . . .
P1 P 0.500000 0.750000 0.375000 0.0109(5) Uani 1 4 d S T P . .
P4 P 0.43354(5) 0.58050(5) 0.49138(4) 0.0111(3) Uani 1 1 d . . . . .
P5 P 0.31285(5) 0.70942(5) 0.34170(4) 0.0131(3) Uani 1 1 d . . . . .
P2 P 0.43425(5) 0.84193(5) 0.49202(4) 0.0135(3) Uani 1 1 d . . . . .
Na1 Na 0.41194(10) 0.81354(12) 0.41172(7) 0.0374(7) Uani 1 1 d . . . . .
Na2 Na 0.500000 0.750000 0.50841(14) 0.0459(11) Uani 1 2 d S T P . .
O22 O 0.27039(13) 0.64917(14) 0.46501(10) 0.0146(8) Uani 1 1 d . . . . .
O15 O 0.31883(14) 0.70936(14) 0.52903(10) 0.0153(8) Uani 1 1 d . . . . .
O18 O 0.27018(14) 0.76879(14) 0.46460(10) 0.0160(8) Uani 1 1 d . . . . .
O23 O 0.32067(14) 0.60791(14) 0.52159(10) 0.0157(8) Uani 1 1 d . . . . .
O16 O 0.36811(13) 0.66182(13) 0.47737(10) 0.0121(8) Uani 1 1 d . . . . .
O17 O 0.33515(14) 0.70689(13) 0.42510(10) 0.0137(8) Uani 1 1 d . . . . .
O12 O 0.36960(13) 0.75388(14) 0.47610(10) 0.0144(8) Uani 1 1 d . . . . .
O26 O 0.38443(14) 0.56018(14) 0.47719(11) 0.0169(8) Uani 1 1 d . . . . .
O13 O 0.32430(14) 0.81014(14) 0.51935(10) 0.0170(8) Uani 1 1 d . . . . .
O21 O 0.24186(14) 0.70681(14) 0.41042(10) 0.0164(8) Uani 1 1 d . . . . .
O28 O 0.46652(13) 0.53628(13) 0.50090(10) 0.0148(8) Uani 1 1 d . . . . .
O24 O 0.34217(14) 0.60525(14) 0.41849(10) 0.0151(8) Uani 1 1 d . . . . .
O4 O 0.47157(14) 0.81524(14) 0.46913(10) 0.0156(8) Uani 1 1 d . . . . .
O29 O 0.42425(14) 0.60944(14) 0.52535(10) 0.0183(8) Uani 1 1 d . . . . .
O8 O 0.38652(14) 0.85023(14) 0.47013(10) 0.0175(8) Uani 1 1 d . . . . .
O9 O 0.32769(14) 0.80862(14) 0.42106(10) 0.0177(8) Uani 1 1 d . . . . .
O11 O 0.42681(14) 0.70738(14) 0.43802(10) 0.0169(8) Uani 1 1 d . . . . .
O3 O 0.49012(14) 0.79519(14) 0.39763(10) 0.0169(8) Uani 1 1 d . . . . .
O5 O 0.57563(14) 0.79059(14) 0.53018(10) 0.0181(9) Uani 1 1 d . . . . .
O7 O 0.42415(15) 0.80925(15) 0.52416(10) 0.0198(9) Uani 1 1 d . . . . .
O34 O 0.45232(15) 0.89105(15) 0.50512(11) 0.0211(9) Uani 1 1 d . . . . .
O2 O 0.46439(14) 0.88317(14) 0.41552(11) 0.0180(8) Uani 1 1 d . . . . .
O19 O 0.29700(14) 0.75572(14) 0.36333(10) 0.0179(8) Uani 1 1 d . . . . .
O27 O 0.45826(14) 0.61031(15) 0.46321(11) 0.0203(9) Uani 1 1 d . . . . .
O1 O 0.56593(15) 0.87299(16) 0.39445(11) 0.0226(9) Uani 1 1 d . . . . .
O31 O 0.30297(15) 0.66245(14) 0.36298(10) 0.0191(9) Uani 1 1 d . . . . .
O32 O 0.28287(17) 0.70867(16) 0.30764(12) 0.0271(10) Uani 1 1 d . . . . .
O25 O 0.28524(15) 0.54583(16) 0.46617(11) 0.0237(9) Uani 1 1 d . . . . .
O20 O 0.22775(16) 0.80616(16) 0.40283(12) 0.0255(10) Uani 1 1 d . . . . .
O33 O 0.35392(15) 0.51095(15) 0.65195(11) 0.0207(9) Uani 1 1 d . . . . .
O10 O 0.28492(16) 0.87136(16) 0.47042(12) 0.0273(10) Uani 1 1 d . . . . .
O30 O 0.36874(16) 0.65038(16) 0.58015(11) 0.0249(10) Uani 1 1 d . . . . .
O14 O 0.37077(16) 0.76838(16) 0.58006(11) 0.0240(9) Uani 1 1 d . . . . .
Na3 Na 0.34122(16) 0.59122(16) 0.625000 0.0767(18) Uani 1 2 d S T P . .
O1W O 0.28267(19) 0.7068(2) 0.19739(14) 0.0426(13) Uani 1 1 d . . . . .
O2W O 0.28282(19) 0.6304(2) 0.25252(16) 0.0454(14) Uani 1 1 d . . . . .
O3W O 0.2753(10) 0.5898(9) 0.6815(7) 0.111(8) Uani 0.5 1 d . U . A 1
O8W O 0.5518(6) 0.9240(5) 0.6004(3) 0.066(4) Uani 0.5 1 d . U . . .
O9W O 0.4975(4) 0.8849(5) 0.5628(3) 0.057(3) Uani 0.5 1 d . U . . .
O11W O 0.3293(6) 0.9100(5) 0.5493(4) 0.087(5) Uani 0.5 1 d . U . . .
O12W O 0.250000 0.9617(8) 0.500000 0.104(8) Uani 0.5 2 d S TU P . .
O5W O 0.3734(7) 0.5003(7) 0.4074(5) 0.106(6) Uani 0.5 1 d . U . . .
O10W O 0.4349(9) 0.8775(8) 0.5933(6) 0.140(8) Uani 0.5 1 d . U . . .
O4W O 0.500000 0.750000 0.5780(8) 0.054(8) Uani 0.25 2 d S TU P . .
O3WA O 0.2917(8) 0.6159(10) 0.6721(6) 0.101(7) Uani 0.5 1 d . U . A 2
O7W O 0.4498(12) 0.6998(12) 0.625000 0.097(13) Uani 0.25 2 d S TU P . .
O13W O 0.3342(17) 0.5364(17) 0.3567(11) 0.133(14) Uani 0.25 1 d . U . . .
O6W O 0.2480(16) 0.4696(15) 0.4301(12) 0.122(13) Uani 0.25 1 d . U . . .

loop_
_atom_site_aniso_label
_atom_site_aniso_U_11
_atom_site_aniso_U_22
_atom_site_aniso_U_33
_atom_site_aniso_U_23
_atom_site_aniso_U_13
_atom_site_aniso_U_12
Mo3 0.0089(2) 0.0111(2) 0.0175(2) 0.00209(17) 0.00064(17) 0.00008(17)
Mo2 0.0133(2) 0.0138(2) 0.0141(2) 0.00041(18) 0.00175(18) 0.00251(18)
Mo4 0.0107(2) 0.0130(2) 0.0152(2) 0.00227(18) 0.00045(17) -0.00101(18)
Mo1 0.0128(2) 0.0146(2) 0.0149(2) -0.00149(18) 0.00277(18) 0.00031(18)
Mo6 0.0106(2) 0.0133(2) 0.0268(3) 0.0005(2) 0.00370(19) 0.00106(19)
Mo5 0.0129(2) 0.0176(3) 0.0184(3) 0.00290(19) 0.00188(18) 0.00322(19)
Fe1 0.0076(3) 0.0109(4) 0.0127(4) -0.0015(3) -0.0008(3) 0.0004(3)
Fe2 0.0111(5) 0.0135(5) 0.0173(6) 0.000 0.0010(4) 0.000
Fe3 0.0151(4) 0.0213(4) 0.0201(4) 0.0011(3) -0.0031(3) -0.0013(3)
P3 0.0080(6) 0.0094(6) 0.0138(7) 0.0008(5) 0.0011(5) 0.0008(5)
P1 0.0118(8) 0.0118(8) 0.0091(13) 0.000 0.000 0.000
P4 0.0081(6) 0.0093(6) 0.0160(7) 0.0033(5) 0.0010(5) 0.0022(5)
P5 0.0132(7) 0.0143(7) 0.0118(7) 0.0021(5) -0.0012(5) -0.0022(5)
P2 0.0116(7) 0.0120(7) 0.0169(7) -0.0031(5) 0.0017(5) -0.0019(5)
Na1 0.0187(13) 0.0586(19) 0.0348(16) -0.0145(14) 0.0029(11) -0.0050(13)
Na2 0.028(2) 0.027(2) 0.083(3) 0.000 0.000 0.0052(18)
O22 0.0107(18) 0.018(2) 0.0153(19) 0.0046(15) 0.0026(15) 0.0020(16)
O15 0.0124(19) 0.015(2) 0.019(2) 0.0016(15) 0.0047(15) 0.0019(15)
O18 0.0110(19) 0.019(2) 0.018(2) -0.0005(16) 0.0019(15) -0.0030(16)
O23 0.0142(19) 0.0146(19) 0.018(2) 0.0025(15) 0.0025(15) -0.0007(16)
O16 0.0095(18) 0.0107(18) 0.0160(19) 0.0008(14) 0.0012(14) -0.0005(14)
O17 0.0128(19) 0.0114(19) 0.017(2) 0.0000(15) -0.0014(15) 0.0001(15)
O12 0.0126(19) 0.0139(19) 0.017(2) -0.0014(15) 0.0007(15) 0.0008(15)
O26 0.0106(19) 0.0124(19) 0.028(2) 0.0017(16) -0.0020(16) 0.0024(15)
O13 0.015(2) 0.0145(19) 0.022(2) -0.0017(16) 0.0047(16) 0.0014(16)
O21 0.0127(19) 0.017(2) 0.019(2) 0.0033(16) 0.0003(15) -0.0014(16)
O28 0.0099(18) 0.0101(18) 0.024(2) 0.0004(16) -0.0022(15) 0.0035(15)
O24 0.0147(19) 0.0144(19) 0.0162(19) -0.0019(15) 0.0009(15) 0.0014(16)
O4 0.0143(19) 0.0124(19) 0.020(2) -0.0017(15) 0.0043(16) -0.0005(16)
O29 0.017(2) 0.018(2) 0.019(2) -0.0015(16) -0.0039(16) 0.0076(17)
O8 0.0121(19) 0.019(2) 0.021(2) 0.0033(16) -0.0010(16) -0.0025(16)
O9 0.018(2) 0.016(2) 0.019(2) -0.0008(16) -0.0003(16) -0.0017(16)
O11 0.0121(19) 0.015(2) 0.023(2) 0.0025(16) 0.0067(16) 0.0012(15)
O3 0.0112(19) 0.023(2) 0.017(2) -0.0115(16) -0.0017(15) 0.0022(16)
O5 0.0133(19) 0.020(2) 0.021(2) 0.0050(16) -0.0013(16) 0.0032(16)
O7 0.021(2) 0.022(2) 0.017(2) -0.0004(16) 0.0015(16) -0.0037(18)
O34 0.020(2) 0.015(2) 0.029(2) -0.0066(17) 0.0000(17) -0.0029(17)
O2 0.0136(19) 0.017(2) 0.024(2) 0.0036(16) -0.0028(16) 0.0028(16)
O19 0.019(2) 0.016(2) 0.019(2) 0.0009(16) 0.0049(16) 0.0022(16)
O27 0.014(2) 0.017(2) 0.030(2) 0.0082(17) 0.0069(17) -0.0002(16)
O1 0.019(2) 0.025(2) 0.023(2) 0.0100(18) 0.0003(17) -0.0023(18)
O31 0.025(2) 0.015(2) 0.017(2) 0.0018(16) 0.0028(17) -0.0057(17)
O32 0.031(2) 0.029(2) 0.022(2) 0.0033(18) -0.0127(19) -0.006(2)
O25 0.020(2) 0.020(2) 0.031(2) 0.0045(18) -0.0004(18) -0.0042(18)
O20 0.020(2) 0.024(2) 0.032(2) 0.0065(19) 0.0008(18) 0.0055(18)
O33 0.022(2) 0.017(2) 0.023(2) 0.0013(17) 0.0034(17) 0.0036(17)
O10 0.024(2) 0.021(2) 0.037(3) 0.0018(19) 0.0041(19) 0.0059(19)
O30 0.031(2) 0.025(2) 0.019(2) 0.0013(18) 0.0018(18) 0.0028(19)
O14 0.027(2) 0.029(2) 0.016(2) -0.0012(18) 0.0055(17) 0.0007(19)
Na3 0.078(3) 0.078(3) 0.074(4) 0.029(2) -0.029(2) -0.010(3)
O1W 0.035(3) 0.058(4) 0.035(3) 0.008(2) -0.004(2) 0.006(3)
O2W 0.032(3) 0.038(3) 0.066(4) -0.008(3) -0.002(3) -0.004(2)
O3W 0.128(16) 0.119(15) 0.087(13) -0.019(11) -0.034(11) 0.038(12)
O8W 0.109(10) 0.056(7) 0.034(6) -0.025(5) 0.000(6) 0.052(7)
O9W 0.054(7) 0.100(9) 0.019(5) -0.022(5) -0.013(5) 0.032(7)
O11W 0.111(11) 0.061(8) 0.089(10) -0.050(7) 0.032(8) -0.049(8)
O12W 0.130(16) 0.061(12) 0.122(16) 0.000 -0.024(13) 0.000
O5W 0.125(13) 0.086(10) 0.105(11) -0.027(9) 0.045(10) 0.017(10)
O10W 0.175(16) 0.115(13) 0.130(13) 0.030(11) -0.092(12) -0.061(12)
O4W 0.043(11) 0.078(12) 0.042(11) 0.000 0.000 -0.010(9)
O3WA 0.076(11) 0.156(17) 0.069(11) -0.028(11) -0.039(9) 0.021(12)
O7W 0.099(15) 0.099(15) 0.093(19) 0.053(12) -0.053(12) -0.024(16)
O13W 0.13(2) 0.15(2) 0.116(19) -0.064(16) 0.045(16) 0.011(17)
O6W 0.11(2) 0.102(19) 0.15(2) -0.040(16) -0.005(17) -0.017(16)

loop_
_atom_type_symbol
_atom_type_description
_atom_type_scat_dispersion_real
_atom_type_scat_dispersion_imag
_atom_type_scat_source
Fe Fe 0.3463 0.8444 'International Tables Vol C Tables 4.2.6.8 and 6.1.1.4'
Mo Mo -1.6832 0.6857 'International Tables Vol C Tables 4.2.6.8 and 6.1.1.4'
Na Na 0.0362 0.0249 'International Tables Vol C Tables 4.2.6.8 and 6.1.1.4'
O O 0.0106 0.0060 'International Tables Vol C Tables 4.2.6.8 and 6.1.1.4'
P P 0.1023 0.0942 'International Tables Vol C Tables 4.2.6.8 and 6.1.1.4'

loop_
_geom_angle_atom_site_label_1
_geom_angle_atom_site_label_2
_geom_angle_atom_site_label_3
_geom_angle
_geom_angle_site_symmetry_1
_geom_angle_site_symmetry_3
O22 Mo3 Mo4 48.83(11) . .
O22 Mo3 O23 86.57(15) . .
O22 Mo3 O16 80.49(15) . .
O22 Mo3 O26 160.88(16) . .
O23 Mo3 Mo4 134.37(11) . .
O23 Mo3 O16 72.83(14) . .
O16 Mo3 Mo4 88.43(9) . .
O26 Mo3 Mo4 135.99(11) . .
O26 Mo3 O23 82.80(15) . .
O26 Mo3 O16 81.20(14) . .
O24 Mo3 Mo4 48.26(11) . .
O24 Mo3 O22 95.39(15) . .
O24 Mo3 O23 155.59(15) . .
O24 Mo3 O16 83.47(15) . .
O24 Mo3 O26 87.96(16) . .
O25 Mo3 Mo4 100.29(15) . .
O25 Mo3 O22 102.57(19) . .
O25 Mo3 O23 98.34(18) . .
O25 Mo3 O16 170.60(17) . .
O25 Mo3 O26 94.69(18) . .
O25 Mo3 O24 104.92(19) . .
O15 Mo2 Mo1 49.09(11) . .
O15 Mo2 O23 86.16(15) . .
O15 Mo2 O16 79.96(15) . .
O15 Mo2 O29 159.65(16) . .
O23 Mo2 Mo1 134.72(11) . .
O23 Mo2 O16 72.50(14) . .
O16 Mo2 Mo1 90.50(9) . .
O29 Mo2 Mo1 134.02(12) . .
O29 Mo2 O23 85.01(15) . .
O29 Mo2 O16 79.91(14) . .
O5 Mo2 Mo1 48.39(11) 10_564 .
O5 Mo2 O15 95.37(16) 10_564 .
O5 Mo2 O23 156.99(16) 10_564 .
O5 Mo2 O16 85.13(15) 10_564 .
O5 Mo2 O29 85.84(16) 10_564 .
O30 Mo2 Mo1 100.97(15) . .
O30 Mo2 O15 103.31(19) . .
O30 Mo2 O23 95.27(19) . .
O30 Mo2 O16 167.24(18) . .
O30 Mo2 O29 95.74(18) . .
O30 Mo2 O5 106.6(2) . 10_564
O22 Mo4 Mo3 48.65(11) . .
O22 Mo4 O17 82.42(15) . .
O22 Mo4 O21 84.82(15) . .
O22 Mo4 O31 160.76(16) . .
O17 Mo4 Mo3 88.99(9) . .
O21 Mo4 Mo3 132.55(11) . .
O21 Mo4 O17 73.94(14) . .
O21 Mo4 O31 83.40(16) . .
O24 Mo4 Mo3 48.17(11) . .
O24 Mo4 O22 95.13(15) . .
O24 Mo4 O17 82.31(14) . .
O24 Mo4 O21 156.07(16) . .
O24 Mo4 O31 89.56(16) . .
O31 Mo4 Mo3 137.52(12) . .
O31 Mo4 O17 79.73(15) . .
O33 Mo4 Mo3 99.13(14) 11_544 .
O33 Mo4 O22 100.87(18) 11_544 .
O33 Mo4 O17 171.44(17) 11_544 .
O33 Mo4 O21 98.36(18) 11_544 .
O33 Mo4 O24 105.11(18) 11_544 .
O33 Mo4 O31 95.86(18) 11_544 .
O15 Mo1 Mo2 48.88(11) . .
O15 Mo1 O12 79.06(15) . .
O15 Mo1 O13 87.16(16) . .
O15 Mo1 O7 158.01(16) . .
O12 Mo1 Mo2 88.02(10) . .
O13 Mo1 Mo2 134.91(11) . .
O13 Mo1 O12 71.76(14) . .
O13 Mo1 O7 82.47(16) . .
O5 Mo1 Mo2 48.47(12) 10_564 .
O5 Mo1 O15 95.24(16) 10_564 .
O5 Mo1 O12 82.75(15) 10_564 .
O5 Mo1 O13 153.48(16) 10_564 .
O5 Mo1 O7 85.79(17) 10_564 .
O7 Mo1 Mo2 133.89(12) . .
O7 Mo1 O12 79.29(14) . .
O14 Mo1 Mo2 101.31(15) . .
O14 Mo1 O15 104.82(19) . .
O14 Mo1 O12 170.22(18) . .
O14 Mo1 O13 99.25(19) . .
O14 Mo1 O5 105.58(19) . 10_564
O14 Mo1 O7 95.99(19) . .
O18 Mo6 Mo5 40.92(11) . .
O18 Mo6 O12 81.47(15) . .
O18 Mo6 O8 155.58(16) . .
O12 Mo6 Mo5 85.54(10) . .
O13 Mo6 Mo5 134.38(13) . .
O13 Mo6 O18 94.56(17) . .
O13 Mo6 O12 76.21(15) . .
O13 Mo6 O8 91.16(17) . .
O13 Mo6 O9 158.61(17) . .
O8 Mo6 Mo5 125.11(11) . .
O8 Mo6 O12 76.88(15) . .
O9 Mo6 Mo5 40.05(11) . .
O9 Mo6 O18 80.21(16) . .
O9 Mo6 O12 82.50(15) . .
O9 Mo6 O8 85.85(16) . .
O10 Mo6 Mo5 98.56(16) . .
O10 Mo6 O18 102.3(2) . .
O10 Mo6 O12 175.77(19) . .
O10 Mo6 O13 101.4(2) . .
O10 Mo6 O8 99.8(2) . .
O10 Mo6 O9 100.0(2) . .
O18 Mo5 Mo6 41.00(11) . .
O18 Mo5 O17 81.40(15) . .
O18 Mo5 O19 160.63(16) . .
O17 Mo5 Mo6 83.28(9) . .
O21 Mo5 Mo6 132.63(12) . .
O21 Mo5 O18 93.86(17) . .
O21 Mo5 O17 74.36(15) . .
O21 Mo5 O9 153.46(17) . .
O21 Mo5 O19 88.40(17) . .
O9 Mo5 Mo6 40.82(12) . .
O9 Mo5 O18 81.05(16) . .
O9 Mo5 O17 79.13(15) . .
O9 Mo5 O19 88.35(17) . .
O19 Mo5 Mo6 128.82(12) . .
O19 Mo5 O17 80.70(14) . .
O20 Mo5 Mo6 99.58(16) . .
O20 Mo5 O18 100.90(19) . .
O20 Mo5 O17 177.13(19) . .
O20 Mo5 O21 103.7(2) . .
O20 Mo5 O9 102.9(2) . .
O20 Mo5 O19 97.23(19) . .
O4 Fe1 O2 86.68(16) . .
O4 Fe1 O1 173.02(17) . .
O11 Fe1 O4 101.77(17) 10_564 .
O11 Fe1 O2 167.80(17) 10_564 .
O11 Fe1 O1 83.95(17) 10_564 .
O3 Fe1 O4 90.89(16) . .
O3 Fe1 O11 89.01(16) . 10_564
O3 Fe1 O2 82.00(17) . .
O3 Fe1 O1 93.22(17) . .
O2 Fe1 O1 88.31(16) . .
O27 Fe1 O4 91.24(17) 10_564 .
O27 Fe1 O11 98.52(16) 10_564 10_564
O27 Fe1 O3 171.58(18) 10_564 .
O27 Fe1 O2 89.99(17) 10_564 .
O27 Fe1 O1 83.90(18) 10_564 .
O22 Fe2 O22 82.1(2) 5_556 .
O15 Fe2 O22 84.97(14) . 5_556
O15 Fe2 O22 94.78(14) . .
O15 Fe2 O22 94.78(14) 5_556 5_556
O15 Fe2 O22 84.97(14) 5_556 .
O15 Fe2 O15 179.7(2) . 5_556
O18 Fe2 O22 179.13(14) . 5_556
O18 Fe2 O22 97.12(14) 5_556 5_556
O18 Fe2 O22 97.12(14) . .
O18 Fe2 O22 179.13(14) 5_556 .
O18 Fe2 O15 95.40(14) 5_556 5_556
O18 Fe2 O15 84.85(14) . 5_556
O18 Fe2 O15 84.84(14) 5_556 .
O18 Fe2 O15 95.40(14) . .
O18 Fe2 O18 83.7(2) . 5_556
O28 Fe3 O28 80.05(16) 11_544 19_576
O28 Fe3 O1W 83.42(19) 19_576 .
O28 Fe3 O1W 80.85(18) 11_544 .
O28 Fe3 O2W 92.45(18) 11_544 .
O34 Fe3 O28 94.29(16) 28_656 19_576
O34 Fe3 O28 163.34(17) 28_656 11_544
O34 Fe3 O32 106.65(18) 28_656 .
O34 Fe3 O1W 82.95(19) 28_656 .
O34 Fe3 O2W 90.51(19) 28_656 .
O32 Fe3 O28 89.50(17) . 11_544
O32 Fe3 O28 94.64(17) . 19_576
O32 Fe3 O1W 170.34(19) . .
O32 Fe3 O2W 94.0(2) . .
O2W Fe3 O28 168.5(2) . 19_576
O2W Fe3 O1W 86.8(2) . .
O17 P3 O16 107.9(2) . .
O17 P3 O12 108.5(2) . .
O12 P3 O16 108.7(2) . .
O11 P3 O16 110.3(2) . .
O11 P3 O17 113.3(2) . .
O11 P3 O12 108.1(2) . .
O3 P1 O3 108.36(15) 28_656 10_564
O3 P1 O3 108.35(15) . 19_576
O3 P1 O3 111.7(3) 28_656 19_576
O3 P1 O3 108.35(15) . 28_656
O3 P1 O3 108.36(15) 19_576 10_564
O3 P1 O3 111.7(3) . 10_564
O26 P4 O28 107.7(2) . .
O29 P4 O26 109.4(2) . .
O29 P4 O28 107.7(2) . .
O27 P4 O26 109.8(2) . .
O27 P4 O28 109.1(2) . .
O27 P4 O29 113.0(2) . .
O2 P5 O19 107.0(2) 28_656 .
O2 P5 O31 110.0(2) 28_656 .
O2 P5 O32 111.9(3) 28_656 .
O31 P5 O19 110.6(2) . .
O32 P5 O19 107.7(2) . .
O32 P5 O31 109.7(2) . .
O4 P2 O8 109.1(2) . .
O4 P2 O7 107.0(2) . .
O7 P2 O8 110.8(2) . .
O34 P2 O4 113.1(2) . .
O34 P2 O8 108.5(2) . .
O34 P2 O7 108.4(2) . .
O8 Na1 O4 57.16(13) . .
O9 Na1 O4 118.15(17) . .
O9 Na1 O8 67.60(15) . .
O9 Na1 O2 129.01(19) . .
O3 Na1 O4 67.98(14) . .
O3 Na1 O8 123.71(17) . .
O3 Na1 O9 163.0(2) . .
O3 Na1 O2 67.86(15) . .
O3 Na1 O1 100.26(17) . 28_656
O2 Na1 O4 65.03(14) . .
O2 Na1 O8 78.22(16) . .
O1 Na1 O4 167.04(18) 28_656 .
O1 Na1 O8 132.44(18) 28_656 .
O1 Na1 O9 74.68(16) 28_656 .
O1 Na1 O2 106.17(19) 28_656 .
P2 Na2 Mo1 58.26(3) 10_564 10_564
Na2 Na2 Mo1 0(4) 10_564 10_564
Na2 Na2 P2 0(10) 10_564 10_564
Na2 Na2 O4 0(10) 10_564 10_564
Na2 Na2 O4 0(10) 10_564 .
Na2 Na2 O5 0(10) 10_564 10_564
Na2 Na2 O5 0(10) 10_564 .
Na2 Na2 O7 0(10) 10_564 .
Na2 Na2 O7 0(10) 10_564 10_564
Na2 Na2 O4W 0(10) 10_564 .
O4 Na2 Mo1 121.08(10) . 10_564
O4 Na2 Mo1 80.74(9) 10_564 10_564
O4 Na2 P2 28.19(9) 10_564 10_564
O4 Na2 P2 129.9(2) . 10_564
O4 Na2 O4 105.2(3) 10_564 .
O4 Na2 O5 98.06(13) . .
O4 Na2 O5 98.06(13) 10_564 10_564
O4 Na2 O5 105.22(14) . 10_564
O4 Na2 O5 105.22(14) 10_564 .
O4 Na2 O7 144.62(19) . 10_564
O4 Na2 O7 56.85(12) . .
O4 Na2 O7 56.85(12) 10_564 10_564
O4 Na2 O7 144.62(19) 10_564 .
O4 Na2 O4W 127.40(13) . .
O4 Na2 O4W 127.40(13) 10_564 .
O5 Na2 Mo1 132.47(17) 10_564 10_564
O5 Na2 Mo1 29.64(9) . 10_564
O5 Na2 P2 86.96(9) . 10_564
O5 Na2 P2 100.59(9) 10_564 10_564
O5 Na2 O5 141.3(3) . 10_564
O5 Na2 O7 107.33(15) 10_564 10_564
O5 Na2 O7 63.61(13) . 10_564
O5 Na2 O7 107.33(15) . .
O5 Na2 O7 63.61(13) 10_564 .
O5 Na2 O4W 70.64(14) . .
O5 Na2 O4W 70.64(14) 10_564 .
O7 Na2 Mo1 34.11(9) 10_564 10_564
O7 Na2 Mo1 134.32(15) . 10_564
O7 Na2 P2 29.13(9) 10_564 10_564
O7 Na2 P2 163.87(9) . 10_564
O7 Na2 O7 154.5(3) 10_564 .
O4W Na2 Mo1 73.00(8) . 10_564
O4W Na2 P2 101.36(10) . 10_564
O4W Na2 O7 77.23(14) . .
O4W Na2 O7 77.23(14) . 10_564
Mo3 O22 Mo4 82.52(15) . .
Mo3 O22 Fe2 134.44(19) . .
Mo4 O22 Fe2 133.74(19) . .
Mo2 O15 Mo1 82.03(15) . .
Mo2 O15 Fe2 135.5(2) . .
Mo1 O15 Fe2 135.37(19) . .
Mo6 O18 Fe2 128.56(19) . .
Mo5 O18 Mo6 98.08(17) . .
Mo5 O18 Fe2 126.90(19) . .
Mo3 O23 Mo2 111.94(17) . .
Mo2 O16 Mo3 101.92(14) . .
P3 O16 Mo3 127.4(2) . .
P3 O16 Mo2 124.9(2) . .
Mo4 O17 Mo5 91.37(13) . .
P3 O17 Mo4 126.1(2) . .
P3 O17 Mo5 129.7(2) . .
Mo6 O12 Mo1 93.72(14) . .
P3 O12 Mo1 125.4(2) . .
P3 O12 Mo6 132.7(2) . .
P4 O26 Mo3 129.2(2) . .
Mo6 O13 Mo1 117.95(19) . .
Mo5 O21 Mo4 119.8(2) . .
Fe3 O28 Fe3 99.95(16) 12_454 28_656
P4 O28 Fe3 135.6(2) . 12_454
P4 O28 Fe3 121.5(2) . 28_656
Mo3 O24 Mo4 83.57(14) . .
Fe1 O4 Na1 80.46(14) . .
Fe1 O4 Na2 116.99(18) . .
Fe1 O4 Na2 116.99(18) . 10_564
P2 O4 Fe1 132.1(2) . .
P2 O4 Na1 93.52(19) . .
P2 O4 Na2 102.4(2) . 10_564
P2 O4 Na2 102.4(2) . .
Na2 O4 Na1 131.59(18) . .
Na2 O4 Na1 131.59(18) 10_564 .
Na2 O4 Na2 0.00(19) 10_564 .
P4 O29 Mo2 130.1(2) . .
Mo6 O8 Na1 96.67(16) . .
P2 O8 Mo6 133.5(2) . .
P2 O8 Na1 100.2(2) . .
Mo6 O9 Na1 104.90(18) . .
Mo5 O9 Mo6 99.13(18) . .
Mo5 O9 Na1 141.9(2) . .
P3 O11 Fe1 137.9(2) . 10_564
Fe1 O3 Na1 94.75(16) . .
P1 O3 Fe1 143.9(2) . .
P1 O3 Na1 118.6(2) . .
Mo2 O5 Na2 161.9(2) 10_564 .
Mo2 O5 Na2 161.9(2) 10_564 10_564
Mo1 O5 Mo2 83.13(16) 10_564 10_564
Mo1 O5 Na2 111.01(17) 10_564 10_564
Mo1 O5 Na2 111.01(17) 10_564 .
Na2 O5 Na2 0.0(2) . 10_564
Mo1 O7 Na2 99.24(16) . .
Mo1 O7 Na2 99.24(16) . 10_564
P2 O7 Mo1 135.0(2) . .
P2 O7 Na2 92.1(2) . .
P2 O7 Na2 92.1(2) . 10_564
Na2 O7 Na2 0.0(2) 10_564 .
P2 O34 Fe3 145.1(3) . 19_576
Fe1 O2 Na1 88.93(16) . .
P5 O2 Fe1 135.4(2) 19_576 .
P5 O2 Na1 135.7(2) 19_576 .
P5 O19 Mo5 134.2(2) . .
P4 O27 Fe1 166.2(3) . 10_564
Fe1 O1 Na1 114.5(2) . 19_576
P5 O31 Mo4 137.5(2) . .
P5 O32 Fe3 142.6(3) . .
Mo4 O33 Na3 147.1(3) 12_454 .
Mo2 O30 Na3 144.9(3) . .
O33 Na3 O33 115.4(3) . 15_445
O33 Na3 O30 83.86(14) 15_445 .
O33 Na3 O30 83.86(14) . 15_445
O33 Na3 O30 146.50(15) . .
O33 Na3 O30 146.50(15) 15_445 15_445
O33 Na3 O3W 75.1(5) . 15_445
O33 Na3 O3W 75.1(5) 15_445 .
O33 Na3 O3W 76.1(5) 15_445 15_445
O33 Na3 O3W 76.1(5) . .
O30 Na3 O30 94.3(3) . 15_445
O30 Na3 O3W 84.2(5) . 15_445
O30 Na3 O3W 84.2(5) 15_445 .
O30 Na3 O3W 137.2(5) 15_445 15_445
O30 Na3 O3W 137.2(5) . .
O3W Na3 O3W 124.6(11) . 15_445
O3WA Na3 O33 76.0(5) 15_445 .
O3WA Na3 O33 91.3(7) 15_445 15_445
O3WA Na3 O33 91.3(7) . .
O3WA Na3 O33 76.0(5) . 15_445
O3WA Na3 O30 120.8(7) 15_445 15_445
O3WA Na3 O30 76.5(5) . 15_445
O3WA Na3 O30 76.5(5) 15_445 .
O3WA Na3 O30 120.8(7) . .
O3WA Na3 O3W 139.6(8) . 15_445
O3WA Na3 O3W 17.8(8) 15_445 15_445
O3WA Na3 O3WA 156.3(13) . 15_445
Na2 O4W Na2 0.0 10_564 .

loop_
_geom_bond_atom_site_label_1
_geom_bond_atom_site_label_2
_geom_bond_distance
_geom_bond_site_symmetry_2
Mo3 Mo4 2.5994(7) .
Mo3 O22 1.968(4) .
Mo3 O23 2.090(4) .
Mo3 O16 2.250(4) .
Mo3 O26 2.069(4) .
Mo3 O24 1.949(4) .
Mo3 O25 1.682(4) .
Mo2 Mo1 2.5757(7) .
Mo2 O15 1.959(4) .
Mo2 O23 2.119(4) .
Mo2 O16 2.241(4) .
Mo2 O29 2.077(4) .
Mo2 O5 1.942(4) 10_564
Mo2 O30 1.687(4) .
Mo4 O22 1.974(4) .
Mo4 O17 2.280(4) .
Mo4 O21 2.049(4) .
Mo4 O24 1.952(4) .
Mo4 O31 2.064(4) .
Mo4 O33 1.679(4) 11_544
Mo1 O15 1.966(4) .
Mo1 O12 2.296(4) .
Mo1 O13 2.069(4) .
Mo1 O5 1.940(4) 10_564
Mo1 O7 2.080(4) .
Mo1 O14 1.674(4) .
Mo6 Mo5 2.9584(7) .
Mo6 O18 1.960(4) .
Mo6 O12 2.286(4) .
Mo6 O13 1.830(4) .
Mo6 O8 2.017(4) .
Mo6 O9 1.959(4) .
Mo6 O10 1.681(4) .
Mo5 O18 1.957(4) .
Mo5 O17 2.416(4) .
Mo5 O21 1.834(4) .
Mo5 O9 1.928(4) .
Mo5 O19 2.020(4) .
Mo5 O20 1.671(4) .
Fe1 O4 2.001(4) .
Fe1 O11 1.968(4) 10_564
Fe1 O3 1.939(4) .
Fe1 O2 2.017(4) .
Fe1 O27 1.922(4) 10_564
Fe1 O1 2.146(4) .
Fe2 O22 2.189(4) .
Fe2 O22 2.189(4) 5_556
Fe2 O15 2.179(4) .
Fe2 O15 2.179(4) 5_556
Fe2 O18 2.172(4) 5_556
Fe2 O18 2.172(4) .
Fe3 O28 2.085(4) 11_544
Fe3 O28 2.113(4) 19_576
Fe3 O34 1.953(4) 28_656
Fe3 O32 1.990(5) .
Fe3 O1W 2.200(5) .
Fe3 O2W 2.097(5) .
P3 O16 1.553(4) .
P3 O17 1.539(4) .
P3 O12 1.544(4) .
P3 O11 1.517(4) .
P1 O3 1.527(4) 28_656
P1 O3 1.527(4) 10_564
P1 O3 1.527(4) 19_576
P1 O3 1.527(4) .
P4 O26 1.549(4) .
P4 O28 1.550(4) .
P4 O29 1.531(4) .
P4 O27 1.503(4) .
P5 O2 1.507(4) 28_656
P5 O19 1.568(4) .
P5 O31 1.539(4) .
P5 O32 1.528(4) .
P2 O4 1.524(4) .
P2 O8 1.562(4) .
P2 O7 1.535(4) .
P2 O34 1.514(4) .
Na1 O4 2.717(5) .
Na1 O8 2.526(5) .
Na1 O9 2.333(5) .
Na1 O3 2.259(5) .
Na1 O2 2.387(5) .
Na1 O1 2.332(5) 28_656
Na2 Na2 0.000(10) 10_564
Na2 O4 2.449(5) .
Na2 O4 2.449(5) 10_564
Na2 O5 2.487(4) 10_564
Na2 O5 2.487(4) .
Na2 O7 2.698(4) .
Na2 O7 2.698(4) 10_564
Na2 O4W 2.64(3) .
O33 Na3 2.444(5) .
O30 Na3 2.462(6) .
Na3 O3W 2.80(3) 15_445
Na3 O3W 2.80(3) .
Na3 O3WA 2.34(2) 15_445
Na3 O3WA 2.34(2) .

loop_
_geom_torsion_atom_site_label_1
_geom_torsion_atom_site_label_2
_geom_torsion_atom_site_label_3
_geom_torsion_atom_site_label_4
_geom_torsion
_geom_torsion_site_symmetry_1
_geom_torsion_site_symmetry_4
Mo1 Mo2 O30 Na3 152.2(4) . .
Mo6 Mo5 O21 Mo4 -71.4(3) . .
Mo5 Mo6 O13 Mo1 74.7(2) . .
O15 Mo2 O30 Na3 102.0(4) . .
O18 Mo6 O13 Mo1 85.3(2) . .
O18 Mo5 O21 Mo4 -86.4(2) . .
O23 Mo2 O30 Na3 14.7(4) . .
O16 Mo2 O30 Na3 -1.5(11) . .
O16 P3 O17 Mo4 -10.3(3) . .
O16 P3 O17 Mo5 119.7(3) . .
O16 P3 O12 Mo1 16.5(3) . .
O16 P3 O12 Mo6 -123.2(3) . .
O16 P3 O11 Fe1 14.9(4) . 10_564
O17 Mo5 O21 Mo4 -6.45(19) . .
O17 P3 O16 Mo3 13.2(3) . .
O17 P3 O16 Mo2 -135.2(2) . .
O17 P3 O12 Mo1 133.6(2) . .
O17 P3 O12 Mo6 -6.1(4) . .
O17 P3 O11 Fe1 -106.1(4) . 10_564
O12 Mo6 O13 Mo1 5.29(19) . .
O12 P3 O16 Mo3 130.8(2) . .
O12 P3 O16 Mo2 -17.6(3) . .
O12 P3 O17 Mo4 -128.0(2) . .
O12 P3 O17 Mo5 2.0(3) . .
O12 P3 O11 Fe1 133.6(4) . 10_564
O26 P4 O28 Fe3 -10.0(4) . 12_454
O26 P4 O28 Fe3 146.4(2) . 28_656
O26 P4 O29 Mo2 -47.0(4) . .
O26 P4 O27 Fe1 91.4(12) . 10_564
O28 P4 O26 Mo3 169.3(3) . .
O28 P4 O29 Mo2 -163.9(3) . .
O28 P4 O27 Fe1 -150.8(12) . 10_564
O4 P2 O8 Mo6 107.8(3) . .
O4 P2 O8 Na1 -1.7(2) . .
O4 P2 O7 Mo1 -94.2(4) . .
O4 P2 O7 Na2 11.1(2) . 10_564
O4 P2 O7 Na2 11.1(2) . .
O4 P2 O34 Fe3 88.9(5) . 19_576
O29 Mo2 O30 Na3 -70.8(4) . .
O29 P4 O26 Mo3 52.5(4) . .
O29 P4 O28 Fe3 -95.7(3) . 28_656
O29 P4 O28 Fe3 107.9(3) . 12_454
O29 P4 O27 Fe1 -31.0(13) . 10_564
O8 Mo6 O13 Mo1 -70.9(2) . .
O8 P2 O4 Fe1 81.9(3) . .
O8 P2 O4 Na1 1.6(2) . .
O8 P2 O4 Na2 -132.4(2) . .
O8 P2 O4 Na2 -132.4(2) . 10_564
O8 P2 O7 Mo1 24.6(4) . .
O8 P2 O7 Na2 129.9(2) . 10_564
O8 P2 O7 Na2 129.9(2) . .
O8 P2 O34 Fe3 -32.3(5) . 19_576
O9 Mo6 O13 Mo1 10.7(6) . .
O9 Mo5 O21 Mo4 -8.7(5) . .
O11 P3 O16 Mo3 -110.9(3) . .
O11 P3 O16 Mo2 100.7(3) . .
O11 P3 O17 Mo4 112.0(3) . .
O11 P3 O17 Mo5 -118.0(3) . .
O11 P3 O12 Mo1 -103.2(3) . .
O11 P3 O12 Mo6 117.1(3) . .
O3 P1 O3 Fe1 -178.1(5) 28_656 .
O3 P1 O3 Fe1 -56.7(3) 19_576 .
O3 P1 O3 Fe1 62.6(4) 10_564 .
O3 P1 O3 Na1 148.1(3) 19_576 .
O3 P1 O3 Na1 26.71(18) 28_656 .
O3 P1 O3 Na1 -92.6(2) 10_564 .
O5 Mo2 O30 Na3 -158.2(4) 10_564 .
O7 P2 O4 Fe1 -158.2(3) . .
O7 P2 O4 Na1 121.5(2) . .
O7 P2 O4 Na2 -12.5(2) . 10_564
O7 P2 O4 Na2 -12.5(2) . .
O7 P2 O8 Mo6 -9.8(4) . .
O7 P2 O8 Na1 -119.3(2) . .
O7 P2 O34 Fe3 -152.6(4) . 19_576
O34 P2 O4 Fe1 -39.0(4) . .
O34 P2 O4 Na1 -119.3(2) . .
O34 P2 O4 Na2 106.7(2) . 10_564
O34 P2 O4 Na2 106.7(2) . .
O34 P2 O8 Mo6 -128.6(3) . .
O34 P2 O8 Na1 121.9(2) . .
O34 P2 O7 Mo1 143.6(3) . .
O34 P2 O7 Na2 -111.2(2) . .
O34 P2 O7 Na2 -111.2(2) . 10_564
O2 P5 O19 Mo5 -114.2(3) 28_656 .
O2 P5 O31 Mo4 108.7(4) 28_656 .
O2 P5 O32 Fe3 6.8(5) 28_656 .
O19 Mo5 O21 Mo4 74.3(2) . .
O19 P5 O31 Mo4 -9.3(4) . .
O19 P5 O32 Fe3 124.1(4) . .
O27 P4 O26 Mo3 -72.1(3) . .
O27 P4 O28 Fe3 27.3(3) . 28_656
O27 P4 O28 Fe3 -129.1(3) . 12_454
O27 P4 O29 Mo2 75.6(4) . .
O31 P5 O19 Mo5 5.6(4) . .
O31 P5 O32 Fe3 -115.6(4) . .
O32 P5 O19 Mo5 125.4(3) . .
O32 P5 O31 Mo4 -127.8(4) . .
O20 Mo5 O21 Mo4 171.4(2) . .
O10 Mo6 O13 Mo1 -171.1(2) . .
